data_4061325
_journal_name_full Organometallics
_journal_paper_doi 10.1021/om030543s
_journal_year 2004
_chemical_formula_moiety 'C25 H34 N2 Si Ti'
_chemical_formula_sum 'C25 H34 N2 Si Ti'
_chemical_formula_weight 438.53
_space_group_IT_number 2
_symmetry_cell_setting triclinic
_symmetry_Int_Tables_number 2
_symmetry_space_group_name_Hall '-P 1'
_symmetry_space_group_name_H-M 'P -1'
_cell_angle_alpha 79.000(10)
_cell_angle_beta 69.610(10)
_cell_angle_gamma 72.210(10)
_cell_formula_units_Z 2
_cell_length_a 10.742(6)
_cell_length_b 10.964(6)
_cell_length_c 11.486(6)
_cell_measurement_temperature 295(2)
_cell_volume 1202.0(11)
_diffrn_ambient_temperature 295(2)
_exptl_crystal_density_diffrn 1.212
_cod_database_code 4061325

loop_
_symmetry_equiv_pos_as_xyz
'x, y, z'
'-x, -y, -z'

loop_
_atom_site_label
_atom_site_type_symbol
_atom_site_fract_x
_atom_site_fract_y
_atom_site_fract_z
_atom_site_U_iso_or_equiv
_atom_site_adp_type
_atom_site_occupancy
_atom_site_symmetry_multiplicity
_atom_site_calc_flag
_atom_site_refinement_flags
_atom_site_disorder_assembly
_atom_site_disorder_group
Ti1 Ti 0.72349(4) 0.35431(4) 0.18727(4) 0.03334(15) Uani 1 1 d . . .
C1 C 0.4777(3) 0.7844(3) 0.1814(3) 0.0523(7) Uani 1 1 d . . .
H1 H 0.4145 0.7759 0.1470 0.063 Uiso 1 1 calc R . .
C2 C 0.5098(3) 0.9012(3) 0.1666(3) 0.0612(8) Uani 1 1 d . . .
H2 H 0.4665 0.9719 0.1228 0.073 Uiso 1 1 calc R . .
C3 C 0.6058(3) 0.9138(3) 0.2166(3) 0.0642(9) Uani 1 1 d . . .
H3 H 0.6255 0.9930 0.2053 0.077 Uiso 1 1 calc R . .
C4 C 0.6723(3) 0.8114(3) 0.2827(3) 0.0544(7) Uani 1 1 d . . .
H4 H 0.7369 0.8202 0.3151 0.065 Uiso 1 1 calc R . .
C4a C 0.6395(3) 0.6950(2) 0.2991(2) 0.0418(6) Uani 1 1 d . . .
N5 N 0.6910(2) 0.5804(2) 0.36284(19) 0.0390(5) Uani 1 1 d . . .
C5a C 0.6267(2) 0.4906(2) 0.3566(2) 0.0347(6) Uani 1 1 d . . .
C6 C 0.6277(2) 0.3576(2) 0.3972(2) 0.0346(5) Uani 1 1 d . . .
C6a C 0.5205(2) 0.3414(2) 0.3541(2) 0.0352(5) Uani 1 1 d . . .
C7 C 0.4687(3) 0.2335(3) 0.3654(2) 0.0432(6) Uani 1 1 d . . .
H7 H 0.5008 0.1572 0.4100 0.052 Uiso 1 1 calc R . .
C8 C 0.3721(3) 0.2418(3) 0.3107(3) 0.0511(7) Uani 1 1 d . . .
H8 H 0.3386 0.1707 0.3190 0.061 Uiso 1 1 calc R . .
C9 C 0.3216(3) 0.3552(3) 0.2422(3) 0.0542(7) Uani 1 1 d . . .
H9 H 0.2558 0.3577 0.2059 0.065 Uiso 1 1 calc R . .
C10 C 0.3677(3) 0.4618(3) 0.2281(3) 0.0487(7) Uani 1 1 d . . .
H10 H 0.3330 0.5368 0.1835 0.058 Uiso 1 1 calc R . .
C10a C 0.4684(2) 0.4564(2) 0.2821(2) 0.0370(6) Uani 1 1 d . . .
C10b C 0.5371(2) 0.5484(2) 0.2848(2) 0.0368(6) Uani 1 1 d . . .
C10c C 0.5422(3) 0.6805(2) 0.2489(2) 0.0408(6) Uani 1 1 d . . .
C11 C 0.7967(3) 0.5621(3) 0.4205(3) 0.0499(7) Uani 1 1 d . . .
H111 H 0.7923 0.4893 0.4835 0.060 Uiso 1 1 calc R . .
H112 H 0.7788 0.6378 0.4619 0.060 Uiso 1 1 calc R . .
C12 C 0.9399(3) 0.5386(4) 0.3274(3) 0.0706(9) Uani 1 1 d . . .
H121 H 0.9578 0.4646 0.2851 0.085 Uiso 1 1 calc R . .
H122 H 1.0062 0.5240 0.3703 0.085 Uiso 1 1 calc R . .
H123 H 0.9465 0.6125 0.2675 0.085 Uiso 1 1 calc R . .
Si1 Si 0.77699(7) 0.21972(7) 0.41115(6) 0.0394(2) Uani 1 1 d . . .
C13 C 0.8719(3) 0.2401(3) 0.5124(3) 0.0665(9) Uani 1 1 d . . .
H131 H 0.9295 0.1582 0.5322 0.080 Uiso 1 1 calc R . .
H132 H 0.8071 0.2742 0.5880 0.080 Uiso 1 1 calc R . .
H133 H 0.9278 0.2984 0.4688 0.080 Uiso 1 1 calc R . .
C14 C 0.7251(3) 0.0665(3) 0.4817(3) 0.0567(8) Uani 1 1 d . . .
H141 H 0.7041 0.0327 0.4216 0.068 Uiso 1 1 calc R . .
H142 H 0.6454 0.0836 0.5538 0.068 Uiso 1 1 calc R . .
H143 H 0.7993 0.0048 0.5058 0.068 Uiso 1 1 calc R . .
N1 N 0.8599(2) 0.2263(2) 0.25078(19) 0.0394(5) Uani 1 1 d . . .
C15 C 0.9935(3) 0.1399(3) 0.1837(3) 0.0492(7) Uani 1 1 d . . .
C16 C 1.0941(3) 0.1137(3) 0.2573(3) 0.0703(9) Uani 1 1 d . . .
H161 H 1.0590 0.0695 0.3373 0.084 Uiso 1 1 calc R . .
H162 H 1.1054 0.1937 0.2686 0.084 Uiso 1 1 calc R . .
H163 H 1.1814 0.0613 0.2124 0.084 Uiso 1 1 calc R . .
C17 C 0.9696(3) 0.0112(3) 0.1799(3) 0.0658(9) Uani 1 1 d . . .
H171 H 0.9285 -0.0231 0.2632 0.079 Uiso 1 1 calc R . .
H172 H 1.0558 -0.0477 0.1427 0.079 Uiso 1 1 calc R . .
H173 H 0.9092 0.0230 0.1313 0.079 Uiso 1 1 calc R . .
C18 C 1.0510(3) 0.1984(3) 0.0518(3) 0.0697(9) Uani 1 1 d . . .
H181 H 1.0690 0.2781 0.0550 0.084 Uiso 1 1 calc R . .
H182 H 0.9853 0.2142 0.0079 0.084 Uiso 1 1 calc R . .
H183 H 1.1349 0.1400 0.0093 0.084 Uiso 1 1 calc R . .
C19 C 0.8069(3) 0.4957(3) 0.0615(3) 0.0550(7) Uani 1 1 d . . .
H191 H 0.8251 0.5505 0.1062 0.066 Uiso 1 1 calc R . .
H192 H 0.7428 0.5461 0.0187 0.066 Uiso 1 1 calc R . .
H193 H 0.8912 0.4553 0.0020 0.066 Uiso 1 1 calc R . .
C20 C 0.6774(3) 0.2670(3) 0.0636(3) 0.0562(8) Uani 1 1 d . . .
H201A H 0.7441 0.2710 -0.0175 0.067 Uiso 0.64(3) 1 calc PR . .
H202A H 0.5874 0.3117 0.0581 0.067 Uiso 0.64(3) 1 calc PR . .
H203A H 0.6800 0.1787 0.0942 0.067 Uiso 0.64(3) 1 calc PR . .
H201B H 0.5969 0.2367 0.1073 0.067 Uiso 0.36(3) 1 calc PR . .
H202B H 0.7536 0.1959 0.0317 0.067 Uiso 0.36(3) 1 calc PR . .
H203B H 0.6610 0.3289 -0.0044 0.067 Uiso 0.36(3) 1 calc PR . .

loop_
_atom_site_aniso_label
_atom_site_aniso_U_11
_atom_site_aniso_U_22
_atom_site_aniso_U_33
_atom_site_aniso_U_23
_atom_site_aniso_U_13
_atom_site_aniso_U_12
Ti1 0.0359(3) 0.0358(3) 0.0279(2) -0.00026(18) -0.00710(19) -0.01365(19)
C1 0.0595(18) 0.0438(17) 0.0470(16) 0.0016(13) -0.0164(14) -0.0080(14)
C2 0.074(2) 0.0370(17) 0.0568(19) 0.0058(14) -0.0107(16) -0.0098(15)
C3 0.074(2) 0.0407(17) 0.064(2) -0.0076(15) 0.0024(18) -0.0215(16)
C4 0.0547(17) 0.0463(17) 0.0586(18) -0.0124(14) -0.0046(15) -0.0187(14)
C4a 0.0430(14) 0.0380(15) 0.0408(14) -0.0085(12) -0.0036(12) -0.0135(12)
N5 0.0388(11) 0.0395(12) 0.0412(12) -0.0083(10) -0.0116(10) -0.0117(10)
C5a 0.0323(13) 0.0411(14) 0.0277(12) -0.0060(10) -0.0028(10) -0.0110(11)
C6 0.0345(13) 0.0397(14) 0.0267(12) -0.0024(10) -0.0068(10) -0.0090(11)
C6a 0.0318(12) 0.0374(14) 0.0325(13) 0.0005(10) -0.0061(10) -0.0106(10)
C7 0.0419(14) 0.0393(15) 0.0436(15) 0.0026(12) -0.0094(12) -0.0123(12)
C8 0.0472(16) 0.0490(17) 0.0616(18) -0.0038(14) -0.0123(14) -0.0251(13)
C9 0.0464(16) 0.063(2) 0.0620(19) -0.0016(15) -0.0233(15) -0.0214(14)
C10 0.0460(15) 0.0503(17) 0.0525(17) 0.0014(13) -0.0232(13) -0.0107(13)
C10a 0.0354(13) 0.0379(14) 0.0371(14) -0.0004(11) -0.0107(11) -0.0113(11)
C10b 0.0351(13) 0.0371(14) 0.0356(13) -0.0020(11) -0.0093(11) -0.0086(11)
C10c 0.0440(14) 0.0366(14) 0.0367(14) -0.0031(11) -0.0057(12) -0.0113(12)
C11 0.0456(16) 0.0542(17) 0.0580(18) -0.0178(14) -0.0201(14) -0.0122(13)
C12 0.0452(17) 0.090(3) 0.081(2) -0.017(2) -0.0199(17) -0.0183(17)
Si1 0.0399(4) 0.0395(4) 0.0376(4) 0.0020(3) -0.0157(3) -0.0076(3)
C13 0.074(2) 0.069(2) 0.065(2) -0.0022(16) -0.0451(18) -0.0053(17)
C14 0.0580(18) 0.0451(17) 0.0546(18) 0.0157(14) -0.0148(15) -0.0116(14)
N1 0.0340(11) 0.0399(12) 0.0418(12) -0.0039(9) -0.0076(9) -0.0106(9)
C15 0.0342(14) 0.0491(17) 0.0567(17) -0.0158(13) -0.0076(13) -0.0008(12)
C16 0.0462(18) 0.073(2) 0.085(2) -0.0102(19) -0.0184(17) -0.0067(16)
C17 0.070(2) 0.0543(19) 0.065(2) -0.0210(16) -0.0105(17) -0.0064(16)
C18 0.0517(18) 0.067(2) 0.069(2) -0.0119(17) 0.0107(16) -0.0160(16)
C19 0.0631(19) 0.0488(17) 0.0475(17) -0.0002(14) -0.0045(14) -0.0241(15)
C20 0.0640(19) 0.071(2) 0.0421(16) -0.0117(14) -0.0154(14) -0.0270(16)

loop_
_geom_bond_atom_site_label_1
_geom_bond_atom_site_label_2
_geom_bond_distance
_geom_bond_site_symmetry_2
_geom_bond_publ_flag
Ti1 cp1 2.1040(16) . ?
Ti1 C5a 2.418(3) . ?
Ti1 C6 2.271(3) . ?
Ti1 C6a 2.370(3) . ?
Ti1 C10a 2.541(3) . ?
Ti1 C10b 2.557(3) . ?
Ti1 N1 1.936(2) . ?
Ti1 C19 2.094(3) . ?
Ti1 C20 2.116(3) . ?
C1 C2 1.391(4) . ?
C1 C10c 1.390(4) . ?
C2 C3 1.394(5) . ?
C3 C4 1.382(4) . ?
C4 C4a 1.388(4) . ?
C4a N5 1.388(3) . ?
C4a C10c 1.416(4) . ?
N5 C5a 1.389(3) . ?
N5 C11 1.449(3) . ?
C5a C6 1.441(4) . ?
C5a C10b 1.410(3) . ?
C6 C6a 1.469(3) . ?
C6 Si1 1.868(3) . ?
C6a C7 1.422(4) . ?
C6a C10a 1.442(3) . ?
C7 C8 1.361(4) . ?
C8 C9 1.404(4) . ?
C9 C10 1.365(4) . ?
C10 C10a 1.404(4) . ?
C10a C10b 1.430(3) . ?
C10b C10c 1.441(4) . ?
C11 C12 1.514(4) . ?
Si1 C13 1.872(3) . ?
Si1 C14 1.878(3) . ?
Si1 N1 1.743(2) . ?
N1 C15 1.492(3) . ?
C15 C16 1.542(4) . ?
C15 C17 1.536(4) . ?
C15 C18 1.500(4) . ?
